data_7105612
loop_
_publ_author_name
'Chen, Mujuan'
'Han, Shujuan'
'Jiang, Lasheng'
'Zhou, Songgen'
'Jiang, Fei'
'Xu, Zhikai'
'Liang, Jidong'
'Zhang, Suhui'

_publ_section_title
;
 New switchable [2]pseudorotaxanes formed by pyridine N-oxide
 derivatives with diamide-based macrocycles.
;
_journal_issue 22
_journal_name_full 'Chemical communications (Cambridge, England)'
_journal_page_first 3932
_journal_page_last 3934
_journal_paper_doi 10.1039/c003118f
_journal_volume 46
_journal_year 2010
_chemical_formula_sum 'C51 H53 N5 O10'
_chemical_formula_weight 895.98
_chemical_name_systematic
;
?
;
_space_group_IT_number 2
_symmetry_cell_setting triclinic
_symmetry_space_group_name_Hall '-P 1'
_symmetry_space_group_name_H-M 'P -1'
_atom_sites_solution_hydrogens geom
_atom_sites_solution_primary direct
_atom_sites_solution_secondary difmap
_audit_creation_method SHELXL-97
_cell_angle_alpha 111.192(2)
_cell_angle_beta 103.103(3)
_cell_angle_gamma 101.085(3)
_cell_formula_units_Z 2
_cell_length_a 13.307(4)
_cell_length_b 13.970(2)
_cell_length_c 14.302(2)
_cell_measurement_reflns_used 2782
_cell_measurement_temperature 298(2)
_cell_measurement_theta_max 21.98
_cell_measurement_theta_min 2.38
_cell_volume 2301.7(8)
_computing_cell_refinement 'APEX-II (Bruker, 2004)'
_computing_data_collection 'APEX-II (Bruker, 2004)'
_computing_data_reduction 'APEX-II (Bruker, 2004)'
_computing_molecular_graphics 'SHELXTL-XP (Bruker, 2004)'
_computing_publication_material SHELXL-97
_computing_structure_refinement 'SHELXL-97 (Sheldrick, 1997)'
_computing_structure_solution 'SHELXS-97 (Sheldrick, 1997)'
_diffrn_ambient_temperature 298(2)
_diffrn_measured_fraction_theta_full 0.985
_diffrn_measured_fraction_theta_max 0.985
_diffrn_measurement_device_type 'CCD area detector'
_diffrn_measurement_method 'phi and omega scans'
_diffrn_radiation_monochromator graphite
_diffrn_radiation_source 'sealed tube'
_diffrn_radiation_type MoK\a
_diffrn_radiation_wavelength 0.71073
_diffrn_reflns_av_R_equivalents 0.0288
_diffrn_reflns_av_sigmaI/netI 0.0534
_diffrn_reflns_limit_h_max 15
_diffrn_reflns_limit_h_min -15
_diffrn_reflns_limit_k_max 16
_diffrn_reflns_limit_k_min -16
_diffrn_reflns_limit_l_max 16
_diffrn_reflns_limit_l_min -17
_diffrn_reflns_number 11963
_diffrn_reflns_theta_full 25.20
_diffrn_reflns_theta_max 25.20
_diffrn_reflns_theta_min 1.64
_diffrn_standards_decay_% 0
_exptl_absorpt_coefficient_mu 0.091
_exptl_absorpt_correction_T_max 0.989
_exptl_absorpt_correction_T_min 0.973
_exptl_absorpt_correction_type none
_exptl_crystal_colour colorless
_exptl_crystal_density_diffrn 1.293
_exptl_crystal_density_method 'not measured'
_exptl_crystal_description block
_exptl_crystal_F_000 948
_exptl_crystal_size_max 0.36
_exptl_crystal_size_mid 0.25
_exptl_crystal_size_min 0.12
_refine_diff_density_max 0.552
_refine_diff_density_min -0.342
_refine_diff_density_rms 0.073
_refine_ls_extinction_method none
_refine_ls_goodness_of_fit_ref 1.023
_refine_ls_hydrogen_treatment constr
_refine_ls_matrix_type full
_refine_ls_number_parameters 595
_refine_ls_number_reflns 8284
_refine_ls_number_restraints 0
_refine_ls_restrained_S_all 1.023
_refine_ls_R_factor_all 0.1022
_refine_ls_R_factor_gt 0.0627
_refine_ls_shift/su_max 0.001
_refine_ls_shift/su_mean 0.000
_refine_ls_structure_factor_coef Fsqd
_refine_ls_weighting_details 'calc w=1/[\s^2^(Fo^2^)+(0.0902P)^2^+0.3753P] where P=(Fo^2^+2Fc^2^)/3'
_refine_ls_weighting_scheme calc
_refine_ls_wR_factor_gt 0.1515
_refine_ls_wR_factor_ref 0.1826
_reflns_number_gt 5014
_reflns_number_total 8284
_reflns_threshold_expression >2sigma(I)
_cod_data_source_file c003118f.txt
_cod_data_source_block c
_cod_depositor_comments
;
The following automatic conversions were performed:
'_symmetry_cell_setting' value 'Triclinic' changed to 'triclinic'
according to '/home/saulius/struct/CIF-dictionaries/cif_core.dic'
dictionary named 'cif_core.dic' version 2.4.1 from 2010-06-29.

Automatic conversion script
Id: cif_fix_enum 1527 2010-12-29 10:47:43Z saulius 
;
_cod_original_cell_volume 2301.7(9)
_cod_original_sg_symbol_H-M P-1
_cod_database_code 7105612

loop_
_symmetry_equiv_pos_as_xyz
'x, y, z'
'-x, -y, -z'

loop_
_atom_site_label
_atom_site_type_symbol
_atom_site_fract_x
_atom_site_fract_y
_atom_site_fract_z
_atom_site_U_iso_or_equiv
_atom_site_adp_type
_atom_site_occupancy
_atom_site_symmetry_multiplicity
_atom_site_calc_flag
_atom_site_refinement_flags
_atom_site_disorder_assembly
_atom_site_disorder_group
N5 N 0.63253(16) 0.09327(17) 0.36366(16) 0.0487(5) Uani 1 1 d . . .
N4 N 0.73588(19) 0.47226(18) 0.52644(19) 0.0598(6) Uani 1 1 d . . .
H4 H 0.7189 0.4630 0.5778 0.072 Uiso 1 1 calc R . .
N2 N 0.65385(19) -0.19993(18) 0.21819(18) 0.0619(6) Uani 1 1 d . . .
H2 H 0.6287 -0.1459 0.2325 0.074 Uiso 1 1 calc R . .
N1 N 0.40843(19) -0.0016(2) 0.08412(18) 0.0616(6) Uani 1 1 d . . .
H1 H 0.4576 -0.0022 0.1345 0.074 Uiso 1 1 calc R . .
N3 N 0.7595(2) 0.2394(2) 0.74293(19) 0.0832(9) Uani 1 1 d . . .
H3 H 0.7878 0.3007 0.7439 0.100 Uiso 1 1 calc R . .
O5 O 0.58620(16) 0.00642(15) 0.27486(14) 0.0634(5) Uani 1 1 d . . .
O3 O 0.77131(18) 0.39474(17) 0.37470(17) 0.0739(6) Uani 1 1 d . . .
O1 O 0.30499(19) -0.0853(2) -0.08595(17) 0.0897(7) Uani 1 1 d . . .
O4 O 0.6567(2) 0.06932(19) 0.64346(17) 0.0923(8) Uani 1 1 d . . .
O2 O 0.6402(2) -0.36349(18) 0.1020(2) 0.1040(9) Uani 1 1 d . . .
O10 O 0.98478(16) 0.21675(15) 0.62027(14) 0.0620(5) Uani 1 1 d . . .
O9 O 0.98843(17) 0.43019(16) 0.73722(15) 0.0726(6) Uani 1 1 d . . .
O6 O 0.49456(17) 0.36796(16) 0.53869(17) 0.0699(6) Uani 1 1 d . . .
O8 O 0.85349(19) 0.48044(19) 0.86078(17) 0.0823(7) Uani 1 1 d . . .
O7 O 0.6466(2) 0.4709(2) 0.73438(19) 0.1013(8) Uani 1 1 d . . .
C1 C 0.7279(2) 0.2753(2) 0.5517(2) 0.0476(6) Uani 1 1 d . . .
H1A H 0.7608 0.3368 0.6151 0.057 Uiso 1 1 calc R . .
C2 C 0.71422(19) 0.2825(2) 0.45595(19) 0.0450(6) Uani 1 1 d . . .
C3 C 0.6434(2) 0.0866(2) 0.4573(2) 0.0508(6) Uani 1 1 d . . .
H3A H 0.6171 0.0198 0.4572 0.061 Uiso 1 1 calc R . .
C4 C 0.6922(2) 0.1756(2) 0.55242(19) 0.0468(6) Uani 1 1 d . . .
C5 C 0.6689(2) 0.1900(2) 0.3629(2) 0.0489(6) Uani 1 1 d . . .
H5 H 0.6632 0.1943 0.2986 0.059 Uiso 1 1 calc R . .
C6 C 0.8066(2) -0.0869(2) 0.3811(2) 0.0513(6) Uani 1 1 d . . .
C7 C 0.9263(2) 0.1186(2) 0.5379(2) 0.0488(6) Uani 1 1 d . . .
C8 C 0.8907(2) 0.0358(2) 0.5648(2) 0.0553(7) Uani 1 1 d . . .
H8 H 0.9072 0.0482 0.6357 0.066 Uiso 1 1 calc R . .
C9 C 0.7439(2) 0.3880(2) 0.4481(2) 0.0509(6) Uani 1 1 d . . .
C10 C 0.8434(2) -0.0030(2) 0.3555(2) 0.0559(7) Uani 1 1 d . . .
H10 H 0.8278 -0.0158 0.2845 0.067 Uiso 1 1 calc R . .
C11 C 0.9026(2) 0.0989(2) 0.4325(2) 0.0542(7) Uani 1 1 d . . .
H11 H 0.9264 0.1540 0.4134 0.065 Uiso 1 1 calc R . .
C12 C 0.3873(2) 0.1205(2) 0.2905(2) 0.0566(7) Uani 1 1 d . . .
H12 H 0.3573 0.0466 0.2660 0.068 Uiso 1 1 calc R . .
C13 C 0.4612(2) 0.2949(2) 0.4349(2) 0.0562(7) Uani 1 1 d . . .
C14 C 0.7011(2) 0.1569(2) 0.6503(2) 0.0572(7) Uani 1 1 d . . .
C15 C 0.8560(2) 0.6620(2) 0.6122(2) 0.0514(6) Uani 1 1 d . . .
C16 C 0.8313(2) -0.0646(2) 0.4873(2) 0.0555(7) Uani 1 1 d . . .
H16 H 0.8070 -0.1193 0.5068 0.067 Uiso 1 1 calc R . .
C17 C 0.4029(2) -0.1848(2) -0.0191(2) 0.0602(7) Uani 1 1 d . . .
C18 C 0.4171(2) 0.1851(2) 0.3974(2) 0.0570(7) Uani 1 1 d . . .
H18 H 0.4076 0.1547 0.4441 0.068 Uiso 1 1 calc R . .
C19 C 0.3695(2) -0.0863(3) -0.0105(2) 0.0636(8) Uani 1 1 d . . .
C20 C 0.7458(2) -0.1983(2) 0.2967(2) 0.0615(7) Uani 1 1 d . . .
H20A H 0.7945 -0.2279 0.2617 0.074 Uiso 1 1 calc R . .
H20B H 0.7206 -0.2438 0.3295 0.074 Uiso 1 1 calc R . .
C21 C 0.4006(2) 0.1625(2) 0.2186(2) 0.0560(7) Uani 1 1 d . . .
C22 C 0.5147(2) -0.2793(2) 0.0462(2) 0.0613(7) Uani 1 1 d . . .
C23 C 0.4723(2) 0.3401(2) 0.3640(3) 0.0640(8) Uani 1 1 d . . .
H23 H 0.4984 0.4144 0.3880 0.077 Uiso 1 1 calc R . .
C24 C 1.0241(2) 0.3042(2) 0.5968(2) 0.0630(8) Uani 1 1 d . . .
H24A H 0.9653 0.3130 0.5496 0.076 Uiso 1 1 calc R . .
H24B H 1.0781 0.2909 0.5623 0.076 Uiso 1 1 calc R . .
C25 C 0.7549(2) 0.5791(2) 0.5274(2) 0.0657(8) Uani 1 1 d . . .
H25A H 0.6933 0.6041 0.5371 0.079 Uiso 1 1 calc R . .
H25B H 0.7593 0.5733 0.4589 0.079 Uiso 1 1 calc R . .
C26 C 0.4903(2) -0.1851(2) 0.0555(2) 0.0592(7) Uani 1 1 d . . .
H26 H 0.5332 -0.1207 0.1128 0.071 Uiso 1 1 calc R . .
C27 C 0.8767(3) 0.1989(2) 0.8762(2) 0.0663(8) Uani 1 1 d . . .
C28 C 1.0728(2) 0.4032(2) 0.6988(2) 0.0682(8) Uani 1 1 d . . .
H28A H 1.1233 0.3901 0.7500 0.082 Uiso 1 1 calc R . .
H28B H 1.1119 0.4620 0.6876 0.082 Uiso 1 1 calc R . .
C29 C 0.6078(2) -0.2844(2) 0.1239(2) 0.0656(8) Uani 1 1 d . . .
C30 C 0.4442(2) 0.2732(2) 0.2581(3) 0.0626(8) Uani 1 1 d . . .
H30 H 0.4548 0.3033 0.2115 0.075 Uiso 1 1 calc R . .
C31 C 0.3691(3) 0.0912(2) 0.1030(2) 0.0671(8) Uani 1 1 d . . .
H31A H 0.2909 0.0669 0.0725 0.081 Uiso 1 1 calc R . .
H31B H 0.3982 0.1322 0.0679 0.081 Uiso 1 1 calc R . .
C32 C 0.9539(2) 0.6405(3) 0.6301(3) 0.0673(8) Uani 1 1 d . . .
H32 H 0.9577 0.5724 0.5914 0.081 Uiso 1 1 calc R . .
C33 C 0.3419(3) -0.2823(3) -0.1056(2) 0.0770(9) Uani 1 1 d . . .
H33 H 0.2842 -0.2836 -0.1575 0.092 Uiso 1 1 calc R . .
C34 C 1.0260(3) 0.5162(3) 0.8387(3) 0.0861(10) Uani 1 1 d . . .
H34A H 1.0847 0.5725 0.8429 0.103 Uiso 1 1 calc R . .
H34B H 1.0533 0.4913 0.8918 0.103 Uiso 1 1 calc R . .
C35 C 0.4507(3) -0.3754(3) -0.0406(3) 0.0766(9) Uani 1 1 d . . .
H35 H 0.4658 -0.4395 -0.0476 0.092 Uiso 1 1 calc R . .
C36 C 0.8531(3) 0.7637(2) 0.6704(2) 0.0663(8) Uani 1 1 d . . .
H36 H 0.7877 0.7792 0.6598 0.080 Uiso 1 1 calc R . .
C37 C 0.4904(3) 0.3281(3) 0.6162(3) 0.0764(9) Uani 1 1 d . . .
H37A H 0.5306 0.2764 0.6106 0.092 Uiso 1 1 calc R . .
H37B H 0.4160 0.2926 0.6058 0.092 Uiso 1 1 calc R . .
C38 C 0.7771(3) 0.2293(3) 0.8424(2) 0.0861(11) Uani 1 1 d . . .
H38A H 0.7147 0.1754 0.8361 0.103 Uiso 1 1 calc R . .
H38B H 0.7819 0.2973 0.8975 0.103 Uiso 1 1 calc R . .
C39 C 0.3654(3) -0.3755(3) -0.1155(3) 0.0879(11) Uani 1 1 d . . .
H39 H 0.3234 -0.4398 -0.1736 0.105 Uiso 1 1 calc R . .
C40 C 0.9656(4) 0.2214(3) 0.8453(3) 0.0905(11) Uani 1 1 d . . .
H40 H 0.9642 0.2557 0.8004 0.109 Uiso 1 1 calc R . .
C41 C 1.0418(3) 0.8200(4) 0.7625(3) 0.0857(11) Uani 1 1 d . . .
H41 H 1.1039 0.8728 0.8137 0.103 Uiso 1 1 calc R . .
C42 C 0.8823(3) 0.1497(3) 0.9441(3) 0.0832(10) Uani 1 1 d . . .
H42 H 0.8236 0.1344 0.9669 0.100 Uiso 1 1 calc R . .
C43 C 1.0461(3) 0.7198(4) 0.7055(3) 0.0822(10) Uani 1 1 d . . .
H43 H 1.1117 0.7047 0.7173 0.099 Uiso 1 1 calc R . .
C44 C 0.5389(3) 0.4212(3) 0.7221(3) 0.0949(12) Uani 1 1 d . . .
H44A H 0.4979 0.4723 0.7278 0.114 Uiso 1 1 calc R . .
H44B H 0.5372 0.3966 0.7772 0.114 Uiso 1 1 calc R . .
C45 C 0.9454(3) 0.8425(3) 0.7440(3) 0.0887(11) Uani 1 1 d . . .
H45 H 0.9425 0.9114 0.7814 0.106 Uiso 1 1 calc R . .
C46 C 1.0601(4) 0.1445(4) 0.9467(3) 0.1036(13) Uani 1 1 d . . .
H46 H 1.1212 0.1257 0.9703 0.124 Uiso 1 1 calc R . .
C47 C 1.0566(4) 0.1942(4) 0.8794(3) 0.1068(13) Uani 1 1 d . . .
H47 H 1.1156 0.2094 0.8569 0.128 Uiso 1 1 calc R . .
C48 C 0.9330(4) 0.5606(3) 0.8601(3) 0.1149(15) Uani 1 1 d . . .
H48A H 0.9591 0.6230 0.9279 0.138 Uiso 1 1 calc R . .
H48B H 0.9034 0.5825 0.8053 0.138 Uiso 1 1 calc R . .
C49 C 0.7063(4) 0.5563(3) 0.8375(3) 0.1150(15) Uani 1 1 d . . .
H49A H 0.7513 0.6148 0.8300 0.138 Uiso 1 1 calc R . .
H49B H 0.6561 0.5837 0.8715 0.138 Uiso 1 1 calc R . .
C50 C 0.9720(4) 0.1231(3) 0.9783(3) 0.1006(13) Uani 1 1 d . . .
H50 H 0.9736 0.0897 1.0241 0.121 Uiso 1 1 calc R . .
C51 C 0.7726(4) 0.5212(4) 0.9025(4) 0.1209(16) Uani 1 1 d . . .
H51A H 0.7267 0.4649 0.9121 0.145 Uiso 1 1 calc R . .
H51B H 0.8092 0.5809 0.9717 0.145 Uiso 1 1 calc R . .

loop_
_atom_site_aniso_label
_atom_site_aniso_U_11
_atom_site_aniso_U_22
_atom_site_aniso_U_33
_atom_site_aniso_U_23
_atom_site_aniso_U_13
_atom_site_aniso_U_12
N5 0.0459(12) 0.0457(13) 0.0488(13) 0.0152(11) 0.0084(10) 0.0193(10)
N4 0.0699(16) 0.0515(14) 0.0641(15) 0.0279(12) 0.0240(12) 0.0218(12)
N2 0.0612(15) 0.0539(14) 0.0563(14) 0.0115(12) 0.0064(12) 0.0251(12)
N1 0.0539(14) 0.0705(16) 0.0555(14) 0.0250(13) 0.0066(11) 0.0245(12)
N3 0.127(2) 0.0588(16) 0.0489(15) 0.0268(13) 0.0089(15) 0.0117(16)
O5 0.0705(13) 0.0498(11) 0.0483(11) 0.0061(9) 0.0021(9) 0.0216(10)
O3 0.0987(17) 0.0688(14) 0.0696(13) 0.0383(11) 0.0406(12) 0.0246(12)
O1 0.0745(15) 0.1128(19) 0.0627(14) 0.0333(13) -0.0052(12) 0.0278(14)
O4 0.127(2) 0.0713(16) 0.0721(15) 0.0408(13) 0.0274(14) 0.0023(14)
O2 0.1000(19) 0.0570(14) 0.1072(19) 0.0008(13) -0.0051(15) 0.0344(13)
O10 0.0716(13) 0.0591(12) 0.0494(11) 0.0222(10) 0.0170(10) 0.0120(10)
O9 0.0676(14) 0.0674(13) 0.0592(12) 0.0095(10) 0.0151(10) 0.0103(11)
O6 0.0737(14) 0.0641(13) 0.0739(14) 0.0286(12) 0.0231(11) 0.0271(11)
O8 0.0842(16) 0.0713(15) 0.0791(15) 0.0182(12) 0.0277(13) 0.0228(13)
O7 0.0874(19) 0.112(2) 0.0746(16) 0.0134(15) 0.0172(14) 0.0290(16)
C1 0.0482(15) 0.0462(15) 0.0450(14) 0.0157(12) 0.0113(12) 0.0183(12)
C2 0.0423(14) 0.0479(15) 0.0482(15) 0.0218(12) 0.0139(11) 0.0191(12)
C3 0.0563(16) 0.0438(15) 0.0557(17) 0.0238(13) 0.0143(13) 0.0219(13)
C4 0.0488(15) 0.0454(15) 0.0484(15) 0.0207(12) 0.0141(12) 0.0193(12)
C5 0.0474(15) 0.0529(16) 0.0488(15) 0.0226(13) 0.0127(12) 0.0220(13)
C6 0.0419(15) 0.0584(17) 0.0547(16) 0.0228(14) 0.0143(12) 0.0217(13)
C7 0.0452(15) 0.0582(17) 0.0473(15) 0.0243(13) 0.0166(12) 0.0190(13)
C8 0.0576(17) 0.0659(19) 0.0468(15) 0.0280(14) 0.0154(13) 0.0219(14)
C9 0.0484(15) 0.0522(16) 0.0529(16) 0.0239(13) 0.0132(13) 0.0171(13)
C10 0.0592(17) 0.0665(19) 0.0454(15) 0.0250(14) 0.0182(13) 0.0223(15)
C11 0.0558(17) 0.0628(18) 0.0509(16) 0.0284(14) 0.0211(13) 0.0202(14)
C12 0.0500(16) 0.0492(16) 0.076(2) 0.0306(15) 0.0218(14) 0.0167(13)
C13 0.0438(15) 0.0566(18) 0.074(2) 0.0297(16) 0.0201(14) 0.0227(13)
C14 0.0707(19) 0.0530(17) 0.0557(18) 0.0275(15) 0.0229(15) 0.0234(15)
C15 0.0497(16) 0.0551(16) 0.0551(16) 0.0288(13) 0.0155(13) 0.0192(13)
C16 0.0550(17) 0.0652(18) 0.0565(17) 0.0339(15) 0.0177(14) 0.0242(14)
C17 0.0451(16) 0.072(2) 0.0468(16) 0.0135(14) 0.0091(13) 0.0121(14)
C18 0.0525(17) 0.0589(18) 0.076(2) 0.0390(16) 0.0280(15) 0.0237(14)
C19 0.0436(16) 0.083(2) 0.0530(18) 0.0253(16) 0.0066(14) 0.0136(15)
C20 0.0579(18) 0.0616(18) 0.0631(18) 0.0249(15) 0.0137(14) 0.0239(15)
C21 0.0479(16) 0.0588(18) 0.0727(19) 0.0365(15) 0.0197(14) 0.0236(13)
C22 0.0566(17) 0.0527(17) 0.0527(17) 0.0056(13) 0.0123(14) 0.0091(14)
C23 0.0569(18) 0.0538(17) 0.090(2) 0.0374(17) 0.0230(16) 0.0214(14)
C24 0.0626(19) 0.0675(19) 0.0649(18) 0.0312(16) 0.0285(15) 0.0170(15)
C25 0.0638(19) 0.0538(17) 0.080(2) 0.0319(16) 0.0142(16) 0.0240(15)
C26 0.0524(17) 0.0550(17) 0.0463(16) 0.0056(13) 0.0051(13) 0.0094(13)
C27 0.105(3) 0.0510(17) 0.0387(15) 0.0194(13) 0.0231(16) 0.0139(17)
C28 0.0590(19) 0.066(2) 0.072(2) 0.0285(16) 0.0161(16) 0.0096(15)
C29 0.0644(19) 0.0473(17) 0.069(2) 0.0127(15) 0.0120(16) 0.0170(15)
C30 0.0593(18) 0.0633(19) 0.083(2) 0.0473(18) 0.0235(16) 0.0248(15)
C31 0.0640(19) 0.072(2) 0.074(2) 0.0413(17) 0.0166(16) 0.0255(16)
C32 0.062(2) 0.077(2) 0.078(2) 0.0399(18) 0.0253(17) 0.0352(17)
C33 0.0559(19) 0.088(2) 0.0538(18) 0.0108(17) 0.0013(15) 0.0077(17)
C34 0.084(2) 0.073(2) 0.064(2) 0.0055(17) 0.0103(18) 0.0080(19)
C35 0.071(2) 0.0572(19) 0.070(2) 0.0047(16) 0.0125(18) 0.0101(16)
C36 0.0641(19) 0.066(2) 0.0659(19) 0.0224(16) 0.0180(16) 0.0272(16)
C37 0.072(2) 0.084(2) 0.085(2) 0.037(2) 0.0393(19) 0.0286(18)
C38 0.136(3) 0.076(2) 0.0502(18) 0.0316(17) 0.027(2) 0.036(2)
C39 0.068(2) 0.071(2) 0.071(2) -0.0063(18) 0.0008(18) 0.0033(18)
C40 0.139(4) 0.087(3) 0.058(2) 0.0370(19) 0.044(2) 0.034(3)
C41 0.067(2) 0.108(3) 0.061(2) 0.037(2) 0.0039(17) -0.002(2)
C42 0.107(3) 0.085(2) 0.077(2) 0.052(2) 0.035(2) 0.029(2)
C43 0.049(2) 0.126(3) 0.087(2) 0.062(3) 0.0203(18) 0.028(2)
C44 0.110(3) 0.102(3) 0.082(3) 0.035(2) 0.049(2) 0.040(3)
C45 0.092(3) 0.076(2) 0.068(2) 0.0119(18) 0.009(2) 0.018(2)
C46 0.122(4) 0.103(3) 0.075(3) 0.023(2) 0.024(3) 0.049(3)
C47 0.131(4) 0.109(3) 0.082(3) 0.029(3) 0.055(3) 0.038(3)
C48 0.153(4) 0.073(3) 0.089(3) 0.002(2) 0.052(3) 0.017(3)
C49 0.139(4) 0.094(3) 0.087(3) 0.014(2) 0.010(3) 0.062(3)
C50 0.137(4) 0.107(3) 0.088(3) 0.062(3) 0.044(3) 0.052(3)
C51 0.132(4) 0.123(4) 0.094(3) 0.020(3) 0.037(3) 0.058(3)

loop_
_atom_type_symbol
_atom_type_description
_atom_type_scat_dispersion_real
_atom_type_scat_dispersion_imag
_atom_type_scat_source
C C 0.0033 0.0016 'International Tables Vol C Tables 4.2.6.8 and 6.1.1.4'
H H 0.0000 0.0000 'International Tables Vol C Tables 4.2.6.8 and 6.1.1.4'
N N 0.0061 0.0033 'International Tables Vol C Tables 4.2.6.8 and 6.1.1.4'
O O 0.0106 0.0060 'International Tables Vol C Tables 4.2.6.8 and 6.1.1.4'

loop_
_geom_angle_atom_site_label_1
_geom_angle_atom_site_label_2
_geom_angle_atom_site_label_3
_geom_angle
_geom_angle_site_symmetry_1
_geom_angle_site_symmetry_3
_geom_angle_publ_flag
O5 N5 C5 120.6(2) . . ?
O5 N5 C3 119.9(2) . . ?
C5 N5 C3 119.5(2) . . ?
C9 N4 C25 122.2(2) . . ?
C9 N4 H4 118.9 . . ?
C25 N4 H4 118.9 . . ?
C29 N2 C20 120.7(2) . . ?
C29 N2 H2 119.7 . . ?
C20 N2 H2 119.7 . . ?
C19 N1 C31 121.0(2) . . ?
C19 N1 H1 119.5 . . ?
C31 N1 H1 119.5 . . ?
C14 N3 C38 122.1(3) . . ?
C14 N3 H3 118.9 . . ?
C38 N3 H3 118.9 . . ?
C7 O10 C24 118.7(2) . . ?
C34 O9 C28 113.2(2) . . ?
C13 O6 C37 118.0(2) . . ?
C48 O8 C51 112.5(3) . . ?
C44 O7 C49 114.4(3) . . ?
C2 C1 C4 119.5(2) . . ?
C2 C1 H1A 120.3 . . ?
C4 C1 H1A 120.3 . . ?
C5 C2 C1 119.4(2) . . ?
C5 C2 C9 117.8(2) . . ?
C1 C2 C9 122.8(2) . . ?
N5 C3 C4 121.8(2) . . ?
N5 C3 H3A 119.1 . . ?
C4 C3 H3A 119.1 . . ?
C3 C4 C1 118.7(2) . . ?
C3 C4 C14 116.5(2) . . ?
C1 C4 C14 124.8(2) . . ?
N5 C5 C2 121.0(2) . . ?
N5 C5 H5 119.5 . . ?
C2 C5 H5 119.5 . . ?
C16 C6 C10 117.3(3) . . ?
C16 C6 C20 121.4(3) . . ?
C10 C6 C20 121.3(2) . . ?
O10 C7 C8 116.5(2) . . ?
O10 C7 C11 124.1(2) . . ?
C8 C7 C11 119.4(3) . . ?
C16 C8 C7 120.2(2) . . ?
C16 C8 H8 119.9 . . ?
C7 C8 H8 119.9 . . ?
O3 C9 N4 123.2(3) . . ?
O3 C9 C2 121.7(2) . . ?
N4 C9 C2 115.1(2) . . ?
C11 C10 C6 121.8(2) . . ?
C11 C10 H10 119.1 . . ?
C6 C10 H10 119.1 . . ?
C7 C11 C10 119.6(3) . . ?
C7 C11 H11 120.2 . . ?
C10 C11 H11 120.2 . . ?
C18 C12 C21 121.9(3) . . ?
C18 C12 H12 119.1 . . ?
C21 C12 H12 119.1 . . ?
O6 C13 C18 125.7(3) . . ?
O6 C13 C23 114.5(3) . . ?
C18 C13 C23 119.8(3) . . ?
O4 C14 N3 122.4(3) . . ?
O4 C14 C4 120.2(3) . . ?
N3 C14 C4 117.4(3) . . ?
C36 C15 C32 118.5(3) . . ?
C36 C15 C25 119.9(2) . . ?
C32 C15 C25 121.6(3) . . ?
C8 C16 C6 121.7(3) . . ?
C8 C16 H16 119.1 . . ?
C6 C16 H16 119.1 . . ?
C26 C17 C33 118.0(3) . . ?
C26 C17 C19 123.7(2) . . ?
C33 C17 C19 118.3(3) . . ?
C12 C18 C13 119.8(3) . . ?
C12 C18 H18 120.1 . . ?
C13 C18 H18 120.1 . . ?
O1 C19 N1 121.3(3) . . ?
O1 C19 C17 121.2(3) . . ?
N1 C19 C17 117.5(2) . . ?
N2 C20 C6 112.3(2) . . ?
N2 C20 H20A 109.1 . . ?
C6 C20 H20A 109.1 . . ?
N2 C20 H20B 109.1 . . ?
C6 C20 H20B 109.1 . . ?
H20A C20 H20B 107.9 . . ?
C12 C21 C30 117.3(3) . . ?
C12 C21 C31 121.3(3) . . ?
C30 C21 C31 121.5(3) . . ?
C26 C22 C35 119.0(3) . . ?
C26 C22 C29 123.6(2) . . ?
C35 C22 C29 117.3(3) . . ?
C30 C23 C13 119.0(3) . . ?
C30 C23 H23 120.5 . . ?
C13 C23 H23 120.5 . . ?
O10 C24 C28 107.8(2) . . ?
O10 C24 H24A 110.2 . . ?
C28 C24 H24A 110.2 . . ?
O10 C24 H24B 110.2 . . ?
C28 C24 H24B 110.2 . . ?
H24A C24 H24B 108.5 . . ?
N4 C25 C15 114.5(2) . . ?
N4 C25 H25A 108.6 . . ?
C15 C25 H25A 108.6 . . ?
N4 C25 H25B 108.6 . . ?
C15 C25 H25B 108.6 . . ?
H25A C25 H25B 107.6 . . ?
C22 C26 C17 121.3(3) . . ?
C22 C26 H26 119.4 . . ?
C17 C26 H26 119.4 . . ?
C42 C27 C40 117.7(4) . . ?
C42 C27 C38 119.4(3) . . ?
C40 C27 C38 122.9(3) . . ?
O9 C28 C24 108.3(2) . . ?
O9 C28 H28A 110.0 . . ?
C24 C28 H28A 110.0 . . ?
O9 C28 H28B 110.0 . . ?
C24 C28 H28B 110.0 . . ?
H28A C28 H28B 108.4 . . ?
O2 C29 N2 121.2(3) . . ?
O2 C29 C22 121.2(3) . . ?
N2 C29 C22 117.6(3) . . ?
C23 C30 C21 122.2(3) . . ?
C23 C30 H30 118.9 . . ?
C21 C30 H30 118.9 . . ?
N1 C31 C21 112.0(2) . . ?
N1 C31 H31A 109.2 . . ?
C21 C31 H31A 109.2 . . ?
N1 C31 H31B 109.2 . . ?
C21 C31 H31B 109.2 . . ?
H31A C31 H31B 107.9 . . ?
C15 C32 C43 120.2(3) . . ?
C15 C32 H32 119.9 . . ?
C43 C32 H32 119.9 . . ?
C39 C33 C17 121.1(3) . . ?
C39 C33 H33 119.5 . . ?
C17 C33 H33 119.5 . . ?
O9 C34 C48 109.2(3) . . ?
O9 C34 H34A 109.8 . . ?
C48 C34 H34A 109.8 . . ?
O9 C34 H34B 109.8 . . ?
C48 C34 H34B 109.8 . . ?
H34A C34 H34B 108.3 . . ?
C39 C35 C22 120.1(3) . . ?
C39 C35 H35 120.0 . . ?
C22 C35 H35 120.0 . . ?
C45 C36 C15 121.0(3) . . ?
C45 C36 H36 119.5 . . ?
C15 C36 H36 119.5 . . ?
O6 C37 C44 107.8(3) . . ?
O6 C37 H37A 110.1 . . ?
C44 C37 H37A 110.1 . . ?
O6 C37 H37B 110.1 . . ?
C44 C37 H37B 110.1 . . ?
H37A C37 H37B 108.5 . . ?
N3 C38 C27 114.6(3) . . ?
N3 C38 H38A 108.6 . . ?
C27 C38 H38A 108.6 . . ?
N3 C38 H38B 108.6 . . ?
C27 C38 H38B 108.6 . . ?
H38A C38 H38B 107.6 . . ?
C33 C39 C35 120.5(3) . . ?
C33 C39 H39 119.7 . . ?
C35 C39 H39 119.7 . . ?
C27 C40 C47 121.5(4) . . ?
C27 C40 H40 119.3 . . ?
C47 C40 H40 119.3 . . ?
C43 C41 C45 119.6(3) . . ?
C43 C41 H41 120.2 . . ?
C45 C41 H41 120.2 . . ?
C50 C42 C27 121.2(4) . . ?
C50 C42 H42 119.4 . . ?
C27 C42 H42 119.4 . . ?
C41 C43 C32 120.6(3) . . ?
C41 C43 H43 119.7 . . ?
C32 C43 H43 119.7 . . ?
O7 C44 C37 108.6(3) . . ?
O7 C44 H44A 110.0 . . ?
C37 C44 H44A 110.0 . . ?
O7 C44 H44B 110.0 . . ?
C37 C44 H44B 110.0 . . ?
H44A C44 H44B 108.3 . . ?
C41 C45 C36 120.1(3) . . ?
C41 C45 H45 119.9 . . ?
C36 C45 H45 119.9 . . ?
C50 C46 C47 118.7(4) . . ?
C50 C46 H46 120.6 . . ?
C47 C46 H46 120.6 . . ?
C46 C47 C40 119.8(4) . . ?
C46 C47 H47 120.1 . . ?
C40 C47 H47 120.1 . . ?
O8 C48 C34 108.5(3) . . ?
O8 C48 H48A 110.0 . . ?
C34 C48 H48A 110.0 . . ?
O8 C48 H48B 110.0 . . ?
C34 C48 H48B 110.0 . . ?
H48A C48 H48B 108.4 . . ?
C51 C49 O7 111.9(3) . . ?
C51 C49 H49A 109.2 . . ?
O7 C49 H49A 109.2 . . ?
C51 C49 H49B 109.2 . . ?
O7 C49 H49B 109.2 . . ?
H49A C49 H49B 107.9 . . ?
C42 C50 C46 121.2(4) . . ?
C42 C50 H50 119.4 . . ?
C46 C50 H50 119.4 . . ?
C49 C51 O8 114.4(4) . . ?
C49 C51 H51A 108.7 . . ?
O8 C51 H51A 108.7 . . ?
C49 C51 H51B 108.7 . . ?
O8 C51 H51B 108.7 . . ?
H51A C51 H51B 107.6 . . ?

loop_
_geom_bond_atom_site_label_1
_geom_bond_atom_site_label_2
_geom_bond_distance
_geom_bond_site_symmetry_2
_geom_bond_publ_flag
N5 O5 1.307(3) . ?
N5 C5 1.349(3) . ?
N5 C3 1.354(3) . ?
N4 C9 1.343(3) . ?
N4 C25 1.459(3) . ?
N4 H4 0.8600 . ?
N2 C29 1.336(3) . ?
N2 C20 1.452(3) . ?
N2 H2 0.8600 . ?
N1 C19 1.338(4) . ?
N1 C31 1.448(4) . ?
N1 H1 0.8600 . ?
N3 C14 1.332(4) . ?
N3 C38 1.452(4) . ?
N3 H3 0.8600 . ?
O3 C9 1.214(3) . ?
O1 C19 1.223(3) . ?
O4 C14 1.211(3) . ?
O2 C29 1.224(3) . ?
O10 C7 1.371(3) . ?
O10 C24 1.417(3) . ?
O9 C34 1.407(3) . ?
O9 C28 1.414(4) . ?
O6 C13 1.369(3) . ?
O6 C37 1.415(4) . ?
O8 C48 1.390(5) . ?
O8 C51 1.456(5) . ?
O7 C44 1.408(5) . ?
O7 C49 1.436(4) . ?
C1 C2 1.382(3) . ?
C1 C4 1.388(3) . ?
C1 H1A 0.9300 . ?
C2 C5 1.377(3) . ?
C2 C9 1.502(4) . ?
C3 C4 1.373(3) . ?
C3 H3A 0.9300 . ?
C4 C14 1.497(4) . ?
C5 H5 0.9300 . ?
C6 C16 1.381(4) . ?
C6 C10 1.385(4) . ?
C6 C20 1.500(4) . ?
C7 C8 1.379(4) . ?
C7 C11 1.379(4) . ?
C8 C16 1.368(4) . ?
C8 H8 0.9300 . ?
C10 C11 1.379(4) . ?
C10 H10 0.9300 . ?
C11 H11 0.9300 . ?
C12 C18 1.378(4) . ?
C12 C21 1.382(4) . ?
C12 H12 0.9300 . ?
C13 C18 1.380(4) . ?
C13 C23 1.393(4) . ?
C15 C36 1.375(4) . ?
C15 C32 1.381(4) . ?
C15 C25 1.505(4) . ?
C16 H16 0.9300 . ?
C17 C26 1.390(4) . ?
C17 C33 1.395(4) . ?
C17 C19 1.499(4) . ?
C18 H18 0.9300 . ?
C20 H20A 0.9700 . ?
C20 H20B 0.9700 . ?
C21 C30 1.387(4) . ?
C21 C31 1.496(4) . ?
C22 C26 1.382(4) . ?
C22 C35 1.394(4) . ?
C22 C29 1.498(4) . ?
C23 C30 1.376(4) . ?
C23 H23 0.9300 . ?
C24 C28 1.493(4) . ?
C24 H24A 0.9700 . ?
C24 H24B 0.9700 . ?
C25 H25A 0.9700 . ?
C25 H25B 0.9700 . ?
C26 H26 0.9300 . ?
C27 C42 1.374(4) . ?
C27 C40 1.374(5) . ?
C27 C38 1.497(5) . ?
C28 H28A 0.9700 . ?
C28 H28B 0.9700 . ?
C30 H30 0.9300 . ?
C31 H31A 0.9700 . ?
C31 H31B 0.9700 . ?
C32 C43 1.383(5) . ?
C32 H32 0.9300 . ?
C33 C39 1.364(5) . ?
C33 H33 0.9300 . ?
C34 C48 1.531(5) . ?
C34 H34A 0.9700 . ?
C34 H34B 0.9700 . ?
C35 C39 1.372(5) . ?
C35 H35 0.9300 . ?
C36 C45 1.373(5) . ?
C36 H36 0.9300 . ?
C37 C44 1.487(5) . ?
C37 H37A 0.9700 . ?
C37 H37B 0.9700 . ?
C38 H38A 0.9700 . ?
C38 H38B 0.9700 . ?
C39 H39 0.9300 . ?
C40 C47 1.375(6) . ?
C40 H40 0.9300 . ?
C41 C43 1.361(5) . ?
C41 C45 1.370(5) . ?
C41 H41 0.9300 . ?
C42 C50 1.357(5) . ?
C42 H42 0.9300 . ?
C43 H43 0.9300 . ?
C44 H44A 0.9700 . ?
C44 H44B 0.9700 . ?
C45 H45 0.9300 . ?
C46 C50 1.368(6) . ?
C46 C47 1.373(6) . ?
C46 H46 0.9300 . ?
C47 H47 0.9300 . ?
C48 H48A 0.9700 . ?
C48 H48B 0.9700 . ?
C49 C51 1.416(6) . ?
C49 H49A 0.9700 . ?
C49 H49B 0.9700 . ?
C50 H50 0.9300 . ?
C51 H51A 0.9700 . ?
C51 H51B 0.9700 . ?

loop_
_geom_torsion_atom_site_label_1
_geom_torsion_atom_site_label_2
_geom_torsion_atom_site_label_3
_geom_torsion_atom_site_label_4
_geom_torsion
_geom_torsion_site_symmetry_1
_geom_torsion_site_symmetry_2
_geom_torsion_site_symmetry_3
_geom_torsion_site_symmetry_4
_geom_torsion_publ_flag
C4 C1 C2 C5 -2.3(4) . . . . ?
C4 C1 C2 C9 175.9(2) . . . . ?
O5 N5 C3 C4 179.5(2) . . . . ?
C5 N5 C3 C4 -1.1(4) . . . . ?
N5 C3 C4 C1 2.1(4) . . . . ?
N5 C3 C4 C14 -178.8(2) . . . . ?
C2 C1 C4 C3 -0.4(4) . . . . ?
C2 C1 C4 C14 -179.4(2) . . . . ?
O5 N5 C5 C2 177.6(2) . . . . ?
C3 N5 C5 C2 -1.8(4) . . . . ?
C1 C2 C5 N5 3.5(4) . . . . ?
C9 C2 C5 N5 -174.9(2) . . . . ?
C24 O10 C7 C8 179.3(2) . . . . ?
C24 O10 C7 C11 -0.1(4) . . . . ?
O10 C7 C8 C16 179.7(2) . . . . ?
C11 C7 C8 C16 -0.8(4) . . . . ?
C25 N4 C9 O3 2.8(4) . . . . ?
C25 N4 C9 C2 -176.0(2) . . . . ?
C5 C2 C9 O3 -30.5(4) . . . . ?
C1 C2 C9 O3 151.3(3) . . . . ?
C5 C2 C9 N4 148.4(2) . . . . ?
C1 C2 C9 N4 -29.9(4) . . . . ?
C16 C6 C10 C11 0.0(4) . . . . ?
C20 C6 C10 C11 -177.7(2) . . . . ?
O10 C7 C11 C10 179.7(2) . . . . ?
C8 C7 C11 C10 0.3(4) . . . . ?
C6 C10 C11 C7 0.1(4) . . . . ?
C37 O6 C13 C18 4.2(4) . . . . ?
C37 O6 C13 C23 -177.2(2) . . . . ?
C38 N3 C14 O4 2.0(5) . . . . ?
C38 N3 C14 C4 -177.5(3) . . . . ?
C3 C4 C14 O4 -7.6(4) . . . . ?
C1 C4 C14 O4 171.4(3) . . . . ?
C3 C4 C14 N3 172.0(3) . . . . ?
C1 C4 C14 N3 -9.0(4) . . . . ?
C7 C8 C16 C6 1.0(4) . . . . ?
C10 C6 C16 C8 -0.6(4) . . . . ?
C20 C6 C16 C8 177.1(2) . . . . ?
C21 C12 C18 C13 0.3(4) . . . . ?
O6 C13 C18 C12 -179.7(2) . . . . ?
C23 C13 C18 C12 1.8(4) . . . . ?
C31 N1 C19 O1 5.0(4) . . . . ?
C31 N1 C19 C17 -171.6(3) . . . . ?
C26 C17 C19 O1 166.9(3) . . . . ?
C33 C17 C19 O1 -14.3(4) . . . . ?
C26 C17 C19 N1 -16.4(4) . . . . ?
C33 C17 C19 N1 162.4(3) . . . . ?
C29 N2 C20 C6 162.2(3) . . . . ?
C16 C6 C20 N2 129.2(3) . . . . ?
C10 C6 C20 N2 -53.1(3) . . . . ?
C18 C12 C21 C30 -0.8(4) . . . . ?
C18 C12 C21 C31 179.2(2) . . . . ?
O6 C13 C23 C30 178.0(2) . . . . ?
C18 C13 C23 C30 -3.3(4) . . . . ?
C7 O10 C24 C28 173.4(2) . . . . ?
C9 N4 C25 C15 -110.8(3) . . . . ?
C36 C15 C25 N4 -136.2(3) . . . . ?
C32 C15 C25 N4 46.8(4) . . . . ?
C35 C22 C26 C17 0.7(4) . . . . ?
C29 C22 C26 C17 179.9(3) . . . . ?
C33 C17 C26 C22 -1.7(4) . . . . ?
C19 C17 C26 C22 177.1(3) . . . . ?
C34 O9 C28 C24 173.9(3) . . . . ?
O10 C24 C28 O9 -69.8(3) . . . . ?
C20 N2 C29 O2 1.6(5) . . . . ?
C20 N2 C29 C22 -178.8(3) . . . . ?
C26 C22 C29 O2 -164.5(3) . . . . ?
C35 C22 C29 O2 14.7(5) . . . . ?
C26 C22 C29 N2 15.8(5) . . . . ?
C35 C22 C29 N2 -164.9(3) . . . . ?
C13 C23 C30 C21 2.9(4) . . . . ?
C12 C21 C30 C23 -0.8(4) . . . . ?
C31 C21 C30 C23 179.2(3) . . . . ?
C19 N1 C31 C21 165.0(3) . . . . ?
C12 C21 C31 N1 -46.8(4) . . . . ?
C30 C21 C31 N1 133.2(3) . . . . ?
C36 C15 C32 C43 0.3(4) . . . . ?
C25 C15 C32 C43 177.2(3) . . . . ?
C26 C17 C33 C39 1.7(5) . . . . ?
C19 C17 C33 C39 -177.2(3) . . . . ?
C28 O9 C34 C48 163.8(3) . . . . ?
C26 C22 C35 C39 0.5(5) . . . . ?
C29 C22 C35 C39 -178.8(3) . . . . ?
C32 C15 C36 C45 0.7(5) . . . . ?
C25 C15 C36 C45 -176.4(3) . . . . ?
C13 O6 C37 C44 175.3(3) . . . . ?
C14 N3 C38 C27 91.1(4) . . . . ?
C42 C27 C38 N3 -156.5(3) . . . . ?
C40 C27 C38 N3 25.9(5) . . . . ?
C17 C33 C39 C35 -0.6(6) . . . . ?
C22 C35 C39 C33 -0.5(5) . . . . ?
C42 C27 C40 C47 1.1(5) . . . . ?
C38 C27 C40 C47 178.7(3) . . . . ?
C40 C27 C42 C50 -0.8(5) . . . . ?
C38 C27 C42 C50 -178.6(3) . . . . ?
C45 C41 C43 C32 -0.8(5) . . . . ?
C15 C32 C43 C41 -0.2(5) . . . . ?
C49 O7 C44 C37 -174.5(3) . . . . ?
O6 C37 C44 O7 -59.7(4) . . . . ?
C43 C41 C45 C36 1.8(6) . . . . ?
C15 C36 C45 C41 -1.7(5) . . . . ?
C50 C46 C47 C40 0.0(6) . . . . ?
C27 C40 C47 C46 -0.7(6) . . . . ?
C51 O8 C48 C34 167.7(3) . . . . ?
O9 C34 C48 O8 63.5(4) . . . . ?
C44 O7 C49 C51 98.8(5) . . . . ?
C27 C42 C50 C46 0.2(6) . . . . ?
C47 C46 C50 C42 0.2(6) . . . . ?
O7 C49 C51 O8 60.3(6) . . . . ?
C48 O8 C51 C49 67.8(5) . . . . ?
